data_7027499
loop_
_publ_author_name
'Mitzel, Norbert W.'
'Lustig, Christian'

_publ_section_title
;
 The molecular and crystal structures of the
 tris(dimethylamino)phosphoranes (Me2N)3P--X (X&#x2005;=&#x2005;BH3, CH2,
 NH or O)
;
_journal_issue 18
_journal_name_full 'Journal of the Chemical Society, Dalton Transactions'
_journal_page_first 3177
_journal_paper_doi 10.1039/a903292d
_journal_year 1999
_chemical_formula_sum 'C6 H21 B N3 P'
_chemical_formula_weight 177.04
_chemical_melting_point 292
_chemical_name_systematic
; 
 tris(dimethylamino)phosphane-borane 
;
_space_group_IT_number 9
_symmetry_cell_setting monoclinic
_symmetry_space_group_name_Hall 'C -2yc'
_symmetry_space_group_name_H-M 'C 1 c 1'
_atom_sites_solution_hydrogens difmap
_atom_sites_solution_primary direct
_atom_sites_solution_secondary difmap
_audit_creation_method SHELXL
_cell_angle_alpha 90.00
_cell_angle_beta 96.29(1)
_cell_angle_gamma 90.00
_cell_formula_units_Z 4
_cell_length_a 12.996(2)
_cell_length_b 11.174(1)
_cell_length_c 7.679(1)
_cell_measurement_reflns_used 80
_cell_measurement_temperature 158(2)
_cell_measurement_theta_max 25
_cell_measurement_theta_min 22
_cell_volume 1108.4(2)
_computing_cell_refinement CAD4-Software
_computing_data_collection CAD4-Software
_computing_data_reduction CADSHEL
_computing_molecular_graphics SHELXTL-5.01
_computing_publication_material SHELXL-93
_computing_structure_refinement 'SHELXL-97 (Sheldrick, 1993)'
_computing_structure_solution 'SHELXS-97 (Sheldrick, 1990)'
_diffrn_ambient_temperature 158(2)
_diffrn_radiation_monochromator graphite
_diffrn_radiation_source 'fine-focus sealed tube'
_diffrn_radiation_type MoK\a
_diffrn_radiation_wavelength 0.71073
_diffrn_reflns_av_R_equivalents 0.0261
_diffrn_reflns_av_sigmaI/netI 0.0251
_diffrn_reflns_limit_h_max 16
_diffrn_reflns_limit_h_min -16
_diffrn_reflns_limit_k_max 14
_diffrn_reflns_limit_k_min -14
_diffrn_reflns_limit_l_max 9
_diffrn_reflns_limit_l_min -9
_diffrn_reflns_number 4672
_diffrn_reflns_theta_max 27.05
_diffrn_reflns_theta_min 3.15
_diffrn_standards_decay_% None
_diffrn_standards_interval_time 60
_diffrn_standards_number 3
_exptl_absorpt_coefficient_mu 0.201
_exptl_absorpt_correction_type none
_exptl_crystal_colour Colourless
_exptl_crystal_density_diffrn 1.061
_exptl_crystal_description Block
_exptl_crystal_F_000 392
_refine_diff_density_max 0.231
_refine_diff_density_min -0.170
_refine_diff_density_rms 0.030
_refine_ls_abs_structure_details 'Flack H D (1983), Acta Cryst. A39, 876-881'
_refine_ls_abs_structure_Flack -0.06(6)
_refine_ls_extinction_coef 0.0015(9)
_refine_ls_extinction_expression Fc^*^=kFc[1+0.001xFc^2^\l^3^/sin(2\q)]^-1/4^
_refine_ls_extinction_method SHELXL
_refine_ls_goodness_of_fit_all 1.083
_refine_ls_goodness_of_fit_obs 1.088
_refine_ls_hydrogen_treatment refall
_refine_ls_matrix_type full
_refine_ls_number_parameters 185
_refine_ls_number_reflns 2398
_refine_ls_number_restraints 2
_refine_ls_restrained_S_all 1.097
_refine_ls_restrained_S_obs 1.087
_refine_ls_R_factor_all 0.0219
_refine_ls_R_factor_obs 0.0207
_refine_ls_shift/esd_max 0.000
_refine_ls_shift/esd_mean 0.000
_refine_ls_structure_factor_coef Fsqd
_refine_ls_weighting_details 'w=1/[\s^2^(Fo^2^)+(0.0361P)^2^+0.0772P] where P=(Fo^2^+2Fc^2^)/3'
_refine_ls_weighting_scheme calc
_refine_ls_wR_factor_all 0.0556
_refine_ls_wR_factor_obs 0.0543
_reflns_number_observed 2335
_reflns_number_total 2399
_reflns_observed_criterion >2sigma(I)
_cod_data_source_file 903292Dsup1.cif
_cod_data_source_block lus2
_cod_depositor_comments
;
The following automatic conversions were performed:

'_symmetry_cell_setting' value 'Monoclinic' changed to 'monoclinic'
according to /home/saulius/struct/CIF-dictionaries/cif_core.dic
dictionary named 'cif_core.dic' version 2.4.2 from
2011-04-26.

'_exptl_absorpt_correction_type' value 'None' changed to
'none' according to
/home/saulius/struct/CIF-dictionaries/cif_core.dic dictionary named
'cif_core.dic' version 2.4.2 from 2011-04-26.

Automatic conversion script
Id: cif_fix_values 1891 2012-01-12 08:04:46Z andrius 

The following automatic conversions were performed:

'_refine_ls_weighting_scheme' value 'calc
w=1/[\s^2^(Fo^2^)+(0.0361P)^2^+0.0772P] where P=(Fo^2^+2Fc^2^)/3' was
changed to 'calc'. New tag '_refine_ls_weighting_details' was
created. The value of the new tag was set to
'w=1/[\s^2^(Fo^2^)+(0.0361P)^2^+0.0772P] where P=(Fo^2^+2Fc^2^)/3'.

Automatic conversion script
Id: cif_fix_values 3143 2015-03-26 13:38:13Z robertas 
;
_cod_original_sg_symbol_H-M Cc
_cod_database_code 7027499

loop_
_symmetry_equiv_pos_as_xyz
'x, y, z'
'x, -y, z+1/2'
'x+1/2, y+1/2, z'
'x+1/2, -y+1/2, z+1/2'

loop_
_atom_site_aniso_label
_atom_site_aniso_U_11
_atom_site_aniso_U_22
_atom_site_aniso_U_33
_atom_site_aniso_U_23
_atom_site_aniso_U_13
_atom_site_aniso_U_12
P1 0.02072(11) 0.02124(11) 0.01968(12) -0.00145(13) 0.00394(8) -0.00148(13)
B1 0.0376(7) 0.0362(7) 0.0217(6) -0.0056(5) 0.0064(5) 0.0009(5)
N1 0.0302(4) 0.0215(4) 0.0240(5) -0.0010(3) 0.0047(4) -0.0033(4)
N2 0.0301(5) 0.0387(6) 0.0274(5) -0.0019(4) 0.0008(4) 0.0100(4)
N3 0.0271(5) 0.0287(5) 0.0315(5) -0.0024(4) 0.0096(4) -0.0069(3)
C11 0.0479(8) 0.0358(8) 0.0362(8) -0.0048(6) 0.0096(7) -0.0215(7)
C12 0.0512(8) 0.0282(7) 0.0325(8) 0.0023(6) 0.0032(6) 0.0093(6)
C21 0.0299(6) 0.0478(8) 0.0450(9) -0.0043(7) 0.0017(6) 0.0140(6)
C22 0.0510(8) 0.0528(8) 0.0286(7) -0.0032(6) -0.0057(6) 0.0136(7)
C31 0.0372(7) 0.0327(7) 0.0454(8) -0.0029(6) 0.0033(6) -0.0143(5)
C32 0.0447(8) 0.0474(8) 0.0423(8) -0.0049(6) 0.0238(7) -0.0109(6)

loop_
_atom_site_label
_atom_site_type_symbol
_atom_site_fract_x
_atom_site_fract_y
_atom_site_fract_z
_atom_site_U_iso_or_equiv
_atom_site_thermal_displace_type
_atom_site_occupancy
_atom_site_calc_flag
P1 P 0.13216(3) 0.76043(2) 0.95610(4) 0.02042(8) Uani 1 d
B1 B 0.11910(11) 0.79390(13) 1.1970(2) 0.0316(3) Uani 1 d
N1 N 0.13427(7) 0.61419(8) 0.90498(11) 0.0251(2) Uani 1 d
N2 N 0.03383(8) 0.81191(10) 0.82300(14) 0.0323(2) Uani 1 d
N3 N 0.24606(7) 0.80345(9) 0.89987(13) 0.0287(2) Uani 1 d
C11 C 0.03555(13) 0.5508(2) 0.9082(2) 0.0396(4) Uani 1 d
C12 C 0.22001(13) 0.54337(15) 0.9907(2) 0.0374(3) Uani 1 d
C21 C -0.04763(11) 0.8860(2) 0.8811(2) 0.0411(3) Uani 1 d
C22 C 0.02615(13) 0.7957(2) 0.6334(2) 0.0449(3) Uani 1 d
C31 C 0.28656(12) 0.91752(13) 0.9696(2) 0.0385(3) Uani 1 d
C32 C 0.28283(13) 0.77184(14) 0.7336(2) 0.0434(3) Uani 1 d
H1A H 0.0439(16) 0.7420(15) 1.2237(27) 0.040(5) Uiso 1 d
H1B H 0.1180(15) 0.8913(18) 1.2187(28) 0.050(5) Uiso 1 d
H1C H 0.1906(19) 0.7563(19) 1.2758(33) 0.051(7) Uiso 1 d
H11A H 0.0459(16) 0.4693(21) 0.8595(29) 0.055(5) Uiso 1 d
H11B H 0.0180(19) 0.5392(24) 1.0074(37) 0.074(7) Uiso 1 d
H11C H -0.0150(15) 0.5948(16) 0.8433(27) 0.036(4) Uiso 1 d
H12A H 0.2795(15) 0.5813(16) 0.9809(24) 0.035(4) Uiso 1 d
H12B H 0.2206(13) 0.4701(18) 0.9357(25) 0.040(4) Uiso 1 d
H12C H 0.2154(15) 0.5236(19) 1.1059(30) 0.048(5) Uiso 1 d
H21A H -0.0367(16) 0.8902(17) 0.9926(29) 0.045(5) Uiso 1 d
H21B H -0.1089(18) 0.8536(20) 0.8469(29) 0.055(5) Uiso 1 d
H21C H -0.0499(15) 0.9608(18) 0.8244(29) 0.051(5) Uiso 1 d
H22A H 0.0408(20) 0.8701(28) 0.5746(37) 0.077(7) Uiso 1 d
H22B H -0.0492(22) 0.7783(23) 0.5853(38) 0.072(7) Uiso 1 d
H22C H 0.0656(24) 0.7339(27) 0.6105(41) 0.074(9) Uiso 1 d
H31A H 0.2602(13) 0.9789(18) 0.8847(27) 0.046(5) Uiso 1 d
H31B H 0.2612(19) 0.9388(22) 1.0841(34) 0.068(7) Uiso 1 d
H31C H 0.3617(16) 0.9140(19) 0.9784(26) 0.052(5) Uiso 1 d
H32A H 0.2546(16) 0.6914(18) 0.6918(29) 0.051(5) Uiso 1 d
H32B H 0.3627(21) 0.7738(22) 0.7592(38) 0.073(7) Uiso 1 d
H32C H 0.2610(15) 0.8288(18) 0.6469(28) 0.051(5) Uiso 1 d

loop_
_atom_type_symbol
_atom_type_description
_atom_type_scat_dispersion_real
_atom_type_scat_dispersion_imag
_atom_type_scat_source
C C 0.0033 0.0016 'International Tables Vol C Tables 4.2.6.8 and 6.1.1.4'
H H 0.0000 0.0000 'International Tables Vol C Tables 4.2.6.8 and 6.1.1.4'
B B 0.0013 0.0007 'International Tables Vol C Tables 4.2.6.8 and 6.1.1.4'
N N 0.0061 0.0033 'International Tables Vol C Tables 4.2.6.8 and 6.1.1.4'
P P 0.1023 0.0942 'International Tables Vol C Tables 4.2.6.8 and 6.1.1.4'

loop_
_geom_angle_atom_site_label_1
_geom_angle_atom_site_label_2
_geom_angle_atom_site_label_3
_geom_angle
N2 P1 N3 112.99(6)
N2 P1 N1 103.03(6)
N3 P1 N1 100.55(5)
N2 P1 B1 112.72(6)
N3 P1 B1 111.81(6)
N1 P1 B1 114.90(6)
P1 B1 H1A 103.6(10)
P1 B1 H1B 110.1(11)
H1A B1 H1B 116.0(14)
P1 B1 H1C 106.8(13)
H1A B1 H1C 111.9(15)
H1B B1 H1C 108.0(16)
C12 N1 C11 110.82(11)
C12 N1 P1 116.86(9)
C11 N1 P1 115.36(10)
C21 N2 C22 113.87(12)
C21 N2 P1 123.34(10)
C22 N2 P1 122.58(9)
C32 N3 C31 113.23(11)
C32 N3 P1 123.14(9)
C31 N3 P1 117.02(9)
N1 C11 H11A 106.2(12)
N1 C11 H11B 114.8(18)
H11A C11 H11B 105.2(22)
N1 C11 H11C 107.8(11)
H11A C11 H11C 113.6(17)
H11B C11 H11C 109.3(21)
N1 C12 H12A 109.2(11)
N1 C12 H12B 108.6(12)
H12A C12 H12B 109.4(15)
N1 C12 H12C 115.9(12)
H12A C12 H12C 110.1(17)
H12B C12 H12C 103.4(17)
N2 C21 H21A 107.1(13)
N2 C21 H21B 109.7(14)
H21A C21 H21B 111.4(19)
N2 C21 H21C 110.6(12)
H21A C21 H21C 114.0(19)
H21B C21 H21C 104.1(18)
N2 C22 H22A 111.2(17)
N2 C22 H22B 110.0(15)
H22A C22 H22B 102.8(21)
N2 C22 H22C 108.4(20)
H22A C22 H22C 115.1(24)
H22B C22 H22C 109.2(25)
N3 C31 H31A 106.3(11)
N3 C31 H31B 113.0(14)
H31A C31 H31B 107.0(18)
N3 C31 H31C 108.0(13)
H31A C31 H31C 110.4(16)
H31B C31 H31C 111.9(19)
N3 C32 H32A 110.6(12)
N3 C32 H32B 104.3(16)
H32A C32 H32B 113.6(18)
N3 C32 H32C 110.7(12)
H32A C32 H32C 107.8(18)
H32B C32 H32C 109.8(19)

loop_
_geom_bond_atom_site_label_1
_geom_bond_atom_site_label_2
_geom_bond_distance
P1 N2 1.6499(11)
P1 N3 1.6579(10)
P1 N1 1.6815(9)
P1 B1 1.9133(14)
B1 H1A 1.17(2)
B1 H1B 1.10(2)
B1 H1C 1.13(2)
N1 C12 1.463(2)
N1 C11 1.468(2)
N2 C21 1.452(2)
N2 C22 1.459(2)
N3 C32 1.455(2)
N3 C31 1.458(2)
C11 H11A 1.00(2)
C11 H11B 0.83(3)
C11 H11C 0.92(2)
C12 H12A 0.89(2)
C12 H12B 0.92(2)
C12 H12C 0.92(2)
C21 H21A 0.85(2)
C21 H21B 0.89(2)
C21 H21C 0.94(2)
C22 H22A 0.97(3)
C22 H22B 1.03(3)
C22 H22C 0.89(3)
C31 H31A 0.98(2)
C31 H31B 1.00(3)
C31 H31C 0.97(2)
C32 H32A 1.01(2)
C32 H32B 1.04(3)
C32 H32C 0.94(2)

loop_
_geom_torsion_atom_site_label_1
_geom_torsion_atom_site_label_2
_geom_torsion_atom_site_label_3
_geom_torsion_atom_site_label_4
_geom_torsion
N2 P1 N1 C12 174.67(10)
N3 P1 N1 C12 57.87(10)
B1 P1 N1 C12 -62.34(11)
N2 P1 N1 C11 -52.42(11)
N3 P1 N1 C11 -169.22(10)
B1 P1 N1 C11 70.57(11)
N3 P1 N2 C21 -121.52(12)
N1 P1 N2 C21 130.88(12)
B1 P1 N2 C21 6.44(14)
N3 P1 N2 C22 52.82(13)
N1 P1 N2 C22 -54.77(13)
B1 P1 N2 C22 -179.21(12)
N2 P1 N3 C32 -61.66(12)
N1 P1 N3 C32 47.50(12)
B1 P1 N3 C32 169.90(12)
N2 P1 N3 C31 87.84(11)
N1 P1 N3 C31 -162.99(10)
B1 P1 N3 C31 -40.59(12)
